data_1557138
loop_
_publ_author_name
'Chen, He-Ping'
'Zhao, Zhen-Zhu'
'Cheng, Gui-Guang'
'Zhao, Kuan'
'Han, Kai-Yue'
'Zhou, Lin'
'Feng, Tao'
'Li, Zheng-Hui'
'Liu, Ji-Kai'

_publ_section_title
;
 Immunosuppressive Nor-isopimarane Diterpenes from Cultures of the
 Fungicolous Fungus <i>Xylaria longipes</i> HFG1018.
;
_journal_name_full 'Journal of natural products'
_journal_paper_doi 10.1021/acs.jnatprod.9b00889
_journal_year 2020
_chemical_formula_moiety 'C19 H30 O3'
_chemical_formula_sum 'C19 H30 O3'
_chemical_formula_weight 306.43
_space_group_crystal_system monoclinic
_space_group_IT_number 4
_space_group_name_Hall 'P 2yb'
_space_group_name_H-M_alt 'P 1 21 1'
_atom_sites_solution_hydrogens geom
_atom_sites_solution_primary direct
_atom_sites_solution_secondary difmap
_audit_creation_method SHELXL-2014/7
_cell_angle_alpha 90
_cell_angle_beta 90.0060(10)
_cell_angle_gamma 90
_cell_formula_units_Z 8
_cell_length_a 8.4484(2)
_cell_length_b 22.6578(4)
_cell_length_c 17.8169(3)
_cell_measurement_reflns_used 9873
_cell_measurement_temperature 100(2)
_cell_measurement_theta_max 70.19
_cell_measurement_theta_min 2.48
_cell_volume 3410.55(12)
_computing_cell_refinement 'Bruker SAINT'
_computing_data_collection 'Bruker APEX2'
_computing_data_reduction 'Bruker SAINT'
_computing_molecular_graphics 'Bruker SHELXTL'
_computing_publication_material 'Bruker SHELXTL'
_computing_structure_refinement 'SHELXL-2014 (Sheldrick 2014)'
_computing_structure_solution 'SHELXS-97 (Sheldrick 2008)'
_diffrn_ambient_temperature 100(2)
_diffrn_measured_fraction_theta_full 0.933
_diffrn_measured_fraction_theta_max 0.908
_diffrn_measurement_device_type 'Bruker APEX-II CCD'
_diffrn_measurement_method '\f and \w scans'
_diffrn_radiation_type CuK\a
_diffrn_radiation_wavelength 1.54178
_diffrn_reflns_av_R_equivalents 0.0280
_diffrn_reflns_av_unetI/netI 0.0358
_diffrn_reflns_Laue_measured_fraction_full 0.933
_diffrn_reflns_Laue_measured_fraction_max 0.908
_diffrn_reflns_limit_h_max 10
_diffrn_reflns_limit_h_min -9
_diffrn_reflns_limit_k_max 27
_diffrn_reflns_limit_k_min -24
_diffrn_reflns_limit_l_max 21
_diffrn_reflns_limit_l_min -21
_diffrn_reflns_number 21235
_diffrn_reflns_point_group_measured_fraction_full 0.806
_diffrn_reflns_point_group_measured_fraction_max 0.778
_diffrn_reflns_theta_full 67.679
_diffrn_reflns_theta_max 70.442
_diffrn_reflns_theta_min 2.480
_diffrn_source 'fine-focus sealed tube'
_exptl_absorpt_coefficient_mu 0.619
_exptl_absorpt_correction_type multi-scan
_exptl_absorpt_process_details sadabs
_exptl_crystal_colour colourless
_exptl_crystal_density_diffrn 1.194
_exptl_crystal_description prism
_exptl_crystal_F_000 1344
_exptl_crystal_size_max 0.600
_exptl_crystal_size_mid 0.400
_exptl_crystal_size_min 0.380
_exptl_transmission_factor_max 0.7533
_exptl_transmission_factor_min 0.6430
_refine_diff_density_max 0.211
_refine_diff_density_min -0.192
_refine_diff_density_rms 0.045
_refine_ls_abs_structure_details
;
 Flack x determined using 3967 quotients [(I+)-(I-)]/[(I+)+(I-)]
 (Parsons, Flack and Wagner, Acta Cryst. B69 (2013) 249-259).
;
_refine_ls_abs_structure_Flack 0.00(4)
_refine_ls_extinction_coef 0.0032(2)
_refine_ls_extinction_expression Fc^*^=kFc[1+0.001xFc^2^\l^3^/sin(2\q)]^-1/4^
_refine_ls_extinction_method 'SHELXL-2014/7 (Sheldrick 2014'
_refine_ls_goodness_of_fit_ref 1.055
_refine_ls_hydrogen_treatment constr
_refine_ls_matrix_type full
_refine_ls_number_parameters 814
_refine_ls_number_reflns 10159
_refine_ls_number_restraints 1
_refine_ls_restrained_S_all 1.055
_refine_ls_R_factor_all 0.0324
_refine_ls_R_factor_gt 0.0322
_refine_ls_shift/su_max 0.000
_refine_ls_shift/su_mean 0.000
_refine_ls_structure_factor_coef Fsqd
_refine_ls_weighting_details 'w=1/[\s^2^(Fo^2^)+(0.0552P)^2^+0.4930P] where P=(Fo^2^+2Fc^2^)/3'
_refine_ls_weighting_scheme calc
_refine_ls_wR_factor_gt 0.0876
_refine_ls_wR_factor_ref 0.0882
_reflns_Friedel_coverage 0.668
_reflns_Friedel_fraction_full 0.671
_reflns_Friedel_fraction_max 0.640
_reflns_number_gt 10075
_reflns_number_total 10159
_reflns_threshold_expression 'I > 2\s(I)'
_cod_data_source_file np9b00889_si_003.cif
_cod_data_source_block cu_lgdm47_0m_a
_cod_original_sg_symbol_H-M 'P 21'
_cod_database_code 1557138
_shelx_shelxl_version_number 2014/7
_shelx_space_group_comment
;
The symmetry employed for this shelxl refinement is uniquely defined
by the following loop, which should always be used as a source of
symmetry information in preference to the above space-group names.
They are only intended as comments.
;
_shelx_estimated_absorpt_t_min 0.708
_shelx_estimated_absorpt_t_max 0.799

loop_
_space_group_symop_operation_xyz
'x, y, z'
'-x, y+1/2, -z'

loop_
_atom_site_label
_atom_site_type_symbol
_atom_site_fract_x
_atom_site_fract_y
_atom_site_fract_z
_atom_site_U_iso_or_equiv
_atom_site_adp_type
_atom_site_occupancy
_atom_site_site_symmetry_order
_atom_site_calc_flag
_atom_site_refinement_flags_posn
_atom_site_refinement_flags_adp
O19 O 0.48417(16) 0.44502(6) 0.44139(8) 0.0191(3) Uani 1 1 d . .
H19 H 0.4235 0.4718 0.4260 0.029 Uiso 1 1 calc R U
O39 O 0.26953(15) 0.55982(6) 0.94313(8) 0.0193(3) Uani 1 1 d . .
H39 H 0.3341 0.5342 0.9280 0.029 Uiso 1 1 calc R U
O79 O 0.48876(16) 0.47088(7) 0.91486(8) 0.0226(3) Uani 1 1 d . .
H79 H 0.5547 0.4836 0.9463 0.034 Uiso 1 1 calc R U
O36 O 0.71321(16) 0.49836(6) 0.52965(8) 0.0220(3) Uani 1 1 d . .
H36 H 0.6493 0.4784 0.5040 0.033 Uiso 1 1 calc R U
O59 O 0.26572(16) 0.53482(7) 0.41557(8) 0.0218(3) Uani 1 1 d . .
H59 H 0.2000 0.5222 0.4471 0.033 Uiso 1 1 calc R U
O27 O 0.69751(17) 0.68197(7) 0.84251(8) 0.0243(3) Uani 1 1 d . .
O67 O 0.05305(17) 0.34186(7) 0.84190(8) 0.0248(3) Uani 1 1 d . .
O56 O 0.71542(17) 0.51878(7) 0.00840(9) 0.0252(3) Uani 1 1 d . .
H56 H 0.8129 0.5134 0.0148 0.038 Uiso 1 1 calc R U
O16 O 0.03814(16) 0.50459(7) 0.02941(8) 0.0228(3) Uani 1 1 d . .
H16 H 0.1030 0.5256 0.0057 0.034 Uiso 1 1 calc R U
O76 O 0.03473(17) 0.48396(7) 0.50500(9) 0.0260(3) Uani 1 1 d . .
H76 H -0.0627 0.4889 0.5120 0.039 Uiso 1 1 calc R U
O7 O 0.05300(17) 0.32566(7) 0.33725(8) 0.0243(3) Uani 1 1 d . .
O47 O 0.69422(17) 0.66860(7) 0.34704(8) 0.0250(3) Uani 1 1 d . .
C53 C 0.6967(2) 0.66912(9) 0.10761(10) 0.0151(4) Uani 1 1 d . .
C48 C 0.5537(2) 0.66177(8) 0.23316(11) 0.0146(4) Uani 1 1 d . .
C67 C 0.1808(2) 0.35145(9) 0.81172(11) 0.0171(4) Uani 1 1 d . .
C49 C 0.4140(2) 0.65086(8) 0.19860(11) 0.0146(4) Uani 1 1 d . .
C28 C 0.5532(2) 0.66103(8) 0.73234(11) 0.0153(4) Uani 1 1 d . .
C52 C 0.5372(2) 0.69213(9) 0.07902(11) 0.0167(4) Uani 1 1 d . .
H52A H 0.5289 0.7348 0.0902 0.020 Uiso 1 1 calc R U
H52B H 0.5325 0.6873 0.0238 0.020 Uiso 1 1 calc R U
C24 C 0.1908(2) 0.58657(9) 0.87909(12) 0.0195(4) Uani 1 1 d . .
C27 C 0.5708(2) 0.66748(9) 0.81483(11) 0.0170(4) Uani 1 1 d . .
C33 C 0.6913(2) 0.65516(9) 0.60489(11) 0.0169(4) Uani 1 1 d . .
C7 C 0.1813(2) 0.33863(9) 0.31025(11) 0.0174(4) Uani 1 1 d . .
C68 C 0.2020(2) 0.34419(8) 0.72968(11) 0.0150(4) Uani 1 1 d . .
C29 C 0.4113(2) 0.64711(9) 0.70162(11) 0.0163(4) Uani 1 1 d . .
C9 C 0.3458(2) 0.35809(9) 0.19842(11) 0.0163(4) Uani 1 1 d . .
C54 C 0.7008(2) 0.68126(9) 0.19210(11) 0.0155(4) Uani 1 1 d . .
H54A H 0.7933 0.6607 0.2140 0.019 Uiso 1 1 calc R U
H54B H 0.7157 0.7241 0.2001 0.019 Uiso 1 1 calc R U
C44 C 0.1840(2) 0.56978(9) 0.35909(11) 0.0187(4) Uani 1 1 d . .
C64 C 0.5698(2) 0.43550(9) 0.85894(12) 0.0198(4) Uani 1 1 d . .
C60 C 0.1631(2) 0.68654(9) 0.25238(11) 0.0181(4) Uani 1 1 d . .
H60A H 0.2113 0.7111 0.2915 0.027 Uiso 1 1 calc R U
H60B H 0.0565 0.6748 0.2681 0.027 Uiso 1 1 calc R U
H60C H 0.1566 0.7090 0.2055 0.027 Uiso 1 1 calc R U
C76 C 0.0723(2) 0.42265(9) 0.51198(11) 0.0201(4) Uani 1 1 d . .
H76A H 0.1859 0.4166 0.5008 0.024 Uiso 1 1 calc R U
H76B H 0.0100 0.3998 0.4749 0.024 Uiso 1 1 calc R U
C35 C 0.7079(2) 0.58727(9) 0.60113(11) 0.0176(4) Uani 1 1 d . .
H35A H 0.8177 0.5767 0.6149 0.021 Uiso 1 1 calc R U
H35B H 0.6369 0.5697 0.6393 0.021 Uiso 1 1 calc R U
C8 C 0.2046(2) 0.34266(9) 0.22796(11) 0.0159(4) Uani 1 1 d . .
C25 C 0.3189(2) 0.61108(9) 0.82626(11) 0.0162(4) Uani 1 1 d . .
H25 H 0.3898 0.5767 0.8162 0.019 Uiso 1 1 calc R U
C51 C 0.3981(2) 0.66018(9) 0.11437(11) 0.0173(4) Uani 1 1 d . .
H51A H 0.3860 0.6212 0.0898 0.021 Uiso 1 1 calc R U
H51B H 0.3005 0.6831 0.1045 0.021 Uiso 1 1 calc R U
C65 C 0.4370(2) 0.40744(8) 0.81192(11) 0.0155(4) Uani 1 1 d . .
H65 H 0.3721 0.4416 0.7940 0.019 Uiso 1 1 calc R U
C47 C 0.5692(2) 0.65706(9) 0.31562(11) 0.0166(4) Uani 1 1 d . .
C5 C 0.4348(2) 0.39464(8) 0.32391(10) 0.0150(4) Uani 1 1 d . .
H5 H 0.3668 0.4297 0.3131 0.018 Uiso 1 1 calc R U
C45 C 0.3168(2) 0.59921(8) 0.31353(11) 0.0158(4) Uani 1 1 d . .
H45 H 0.3858 0.5659 0.2967 0.019 Uiso 1 1 calc R U
C69 C 0.3417(2) 0.35566(9) 0.69636(11) 0.0152(4) Uani 1 1 d . .
C70 C 0.4895(2) 0.37522(9) 0.73928(11) 0.0155(4) Uani 1 1 d . .
C40 C 0.1579(2) 0.68763(9) 0.74862(12) 0.0216(4) Uani 1 1 d . .
H40A H 0.2045 0.7174 0.7819 0.032 Uiso 1 1 calc R U
H40B H 0.0524 0.6770 0.7670 0.032 Uiso 1 1 calc R U
H40C H 0.1493 0.7037 0.6977 0.032 Uiso 1 1 calc R U
C75 C 0.0364(2) 0.40010(9) 0.59046(11) 0.0170(4) Uani 1 1 d . .
H75A H -0.0756 0.4090 0.6021 0.020 Uiso 1 1 calc R U
H75B H 0.1027 0.4223 0.6266 0.020 Uiso 1 1 calc R U
C34 C 0.6998(2) 0.67413(9) 0.68753(11) 0.0158(4) Uani 1 1 d . .
H34A H 0.7907 0.6539 0.7114 0.019 Uiso 1 1 calc R U
H34B H 0.7205 0.7171 0.6896 0.019 Uiso 1 1 calc R U
C66 C 0.3226(2) 0.36979(9) 0.85731(10) 0.0181(4) Uani 1 1 d . .
H66A H 0.3784 0.3341 0.8755 0.022 Uiso 1 1 calc R U
H66B H 0.2867 0.3924 0.9017 0.022 Uiso 1 1 calc R U
C4 C 0.5629(2) 0.41777(9) 0.37812(11) 0.0186(4) Uani 1 1 d . .
C6 C 0.3231(2) 0.34986(9) 0.35931(10) 0.0180(4) Uani 1 1 d . .
H6A H 0.3804 0.3123 0.3676 0.022 Uiso 1 1 calc R U
H6B H 0.2873 0.3647 0.4087 0.022 Uiso 1 1 calc R U
C57 C 0.8318(2) 0.70251(9) 0.06909(12) 0.0203(4) Uani 1 1 d . .
H57A H 0.8222 0.7448 0.0799 0.030 Uiso 1 1 calc R U
H57B H 0.8260 0.6962 0.0147 0.030 Uiso 1 1 calc R U
H57C H 0.9335 0.6880 0.0879 0.030 Uiso 1 1 calc R U
C16 C 0.0835(2) 0.44342(9) 0.02345(11) 0.0188(4) Uani 1 1 d . .
H16A H 0.1980 0.4402 0.0124 0.023 Uiso 1 1 calc R U
H16B H 0.0241 0.4242 -0.0177 0.023 Uiso 1 1 calc R U
C55 C 0.7160(2) 0.60196(9) 0.09486(11) 0.0170(4) Uani 1 1 d . .
H55A H 0.8261 0.5909 0.1074 0.020 Uiso 1 1 calc R U
H55B H 0.6454 0.5810 0.1303 0.020 Uiso 1 1 calc R U
C15 C 0.0461(2) 0.41364(9) 0.09758(11) 0.0172(4) Uani 1 1 d . .
H15A H -0.0658 0.4218 0.1103 0.021 Uiso 1 1 calc R U
H15B H 0.1125 0.4319 0.1371 0.021 Uiso 1 1 calc R U
C31 C 0.3927(2) 0.64706(9) 0.61676(11) 0.0208(4) Uani 1 1 d . .
H31A H 0.3824 0.6058 0.5993 0.025 Uiso 1 1 calc R U
H31B H 0.2936 0.6680 0.6036 0.025 Uiso 1 1 calc R U
C12 C 0.2364(2) 0.32852(9) 0.07096(11) 0.0183(4) Uani 1 1 d . .
H12A H 0.2490 0.2852 0.0757 0.022 Uiso 1 1 calc R U
H12B H 0.2452 0.3388 0.0171 0.022 Uiso 1 1 calc R U
C13 C 0.0724(2) 0.34619(9) 0.09942(11) 0.0171(4) Uani 1 1 d . .
C56 C 0.6801(2) 0.58045(9) 0.01610(11) 0.0193(4) Uani 1 1 d . .
H56A H 0.5668 0.5872 0.0048 0.023 Uiso 1 1 calc R U
H56B H 0.7436 0.6033 -0.0205 0.023 Uiso 1 1 calc R U
C50 C 0.2656(2) 0.63075(9) 0.23987(11) 0.0150(4) Uani 1 1 d . .
C36 C 0.6704(2) 0.55964(9) 0.52597(11) 0.0193(4) Uani 1 1 d . .
H36A H 0.5562 0.5637 0.5148 0.023 Uiso 1 1 calc R U
H36B H 0.7311 0.5796 0.4858 0.023 Uiso 1 1 calc R U
C72 C 0.2266(2) 0.31291(9) 0.57615(11) 0.0179(4) Uani 1 1 d . .
H72A H 0.2392 0.2704 0.5875 0.021 Uiso 1 1 calc R U
H72B H 0.2327 0.3178 0.5210 0.021 Uiso 1 1 calc R U
C80 C 0.5869(2) 0.31815(9) 0.75292(11) 0.0182(4) Uani 1 1 d . .
H80A H 0.5343 0.2940 0.7912 0.027 Uiso 1 1 calc R U
H80B H 0.6934 0.3287 0.7702 0.027 Uiso 1 1 calc R U
H80C H 0.5945 0.2957 0.7060 0.027 Uiso 1 1 calc R U
C63 C 0.6663(2) 0.47632(9) 0.80850(13) 0.0234(4) Uani 1 1 d . .
H63A H 0.7589 0.4910 0.8370 0.028 Uiso 1 1 calc R U
H63B H 0.6005 0.5108 0.7947 0.028 Uiso 1 1 calc R U
C41 C 0.1722(2) 0.58546(9) 0.19243(11) 0.0190(4) Uani 1 1 d . .
H41A H 0.1291 0.6055 0.1475 0.023 Uiso 1 1 calc R U
H41B H 0.2455 0.5542 0.1751 0.023 Uiso 1 1 calc R U
C74 C 0.0590(2) 0.32143(9) 0.68789(11) 0.0181(4) Uani 1 1 d . .
H74A H -0.0371 0.3401 0.7090 0.022 Uiso 1 1 calc R U
H74B H 0.0503 0.2783 0.6962 0.022 Uiso 1 1 calc R U
C11 C 0.3684(2) 0.35906(9) 0.11413(11) 0.0188(4) Uani 1 1 d . .
H11A H 0.4702 0.3396 0.1018 0.023 Uiso 1 1 calc R U
H11B H 0.3754 0.4006 0.0973 0.023 Uiso 1 1 calc R U
C20 C 0.5931(2) 0.31647(10) 0.24834(12) 0.0215(4) Uani 1 1 d . .
H20A H 0.6089 0.3017 0.1972 0.032 Uiso 1 1 calc R U
H20B H 0.5390 0.2864 0.2784 0.032 Uiso 1 1 calc R U
H20C H 0.6960 0.3255 0.2710 0.032 Uiso 1 1 calc R U
C78 C 0.6759(2) 0.39177(10) 0.90168(13) 0.0240(4) Uani 1 1 d . .
H78A H 0.7381 0.4131 0.9393 0.036 Uiso 1 1 calc R U
H78B H 0.7475 0.3722 0.8663 0.036 Uiso 1 1 calc R U
H78C H 0.6098 0.3622 0.9266 0.036 Uiso 1 1 calc R U
C32 C 0.5294(2) 0.67594(9) 0.57526(11) 0.0195(4) Uani 1 1 d . .
H32A H 0.5216 0.7193 0.5808 0.023 Uiso 1 1 calc R U
H32B H 0.5214 0.6665 0.5211 0.023 Uiso 1 1 calc R U
C10 C 0.4910(2) 0.37325(9) 0.24580(11) 0.0169(4) Uani 1 1 d . .
C3 C 0.6610(2) 0.46490(10) 0.33795(12) 0.0226(4) Uani 1 1 d . .
H3A H 0.7525 0.4756 0.3699 0.027 Uiso 1 1 calc R U
H3B H 0.5954 0.5007 0.3315 0.027 Uiso 1 1 calc R U
C58 C 0.0722(2) 0.61136(10) 0.40071(12) 0.0238(4) Uani 1 1 d . .
H58A H 0.0093 0.5888 0.4369 0.036 Uiso 1 1 calc R U
H58B H 0.0016 0.6306 0.3646 0.036 Uiso 1 1 calc R U
H58C H 0.1341 0.6414 0.4273 0.036 Uiso 1 1 calc R U
C77 C -0.0648(2) 0.29722(10) 0.56395(12) 0.0230(4) Uani 1 1 d . .
H77A H -0.0600 0.3043 0.5097 0.034 Uiso 1 1 calc R U
H77B H -0.1688 0.3091 0.5830 0.034 Uiso 1 1 calc R U
H77C H -0.0481 0.2552 0.5741 0.034 Uiso 1 1 calc R U
C14 C 0.0628(2) 0.32572(9) 0.18131(11) 0.0184(4) Uani 1 1 d . .
H14A H -0.0333 0.3428 0.2045 0.022 Uiso 1 1 calc R U
H14B H 0.0514 0.2822 0.1822 0.022 Uiso 1 1 calc R U
C26 C 0.4267(2) 0.65696(9) 0.86270(11) 0.0178(4) Uani 1 1 d . .
H26A H 0.3680 0.6944 0.8691 0.021 Uiso 1 1 calc R U
H26B H 0.4597 0.6430 0.9130 0.021 Uiso 1 1 calc R U
C73 C 0.0643(2) 0.33337(9) 0.60323(11) 0.0170(4) Uani 1 1 d . .
C61 C 0.5888(2) 0.41914(9) 0.69252(11) 0.0202(4) Uani 1 1 d . .
H61A H 0.6324 0.3984 0.6482 0.024 Uiso 1 1 calc R U
H61B H 0.5189 0.4511 0.6741 0.024 Uiso 1 1 calc R U
C71 C 0.3618(2) 0.34704(9) 0.61250(11) 0.0174(4) Uani 1 1 d . .
H71A H 0.4622 0.3257 0.6033 0.021 Uiso 1 1 calc R U
H71B H 0.3702 0.3862 0.5882 0.021 Uiso 1 1 calc R U
C18 C 0.6672(2) 0.37052(10) 0.41400(12) 0.0239(4) Uani 1 1 d . .
H18A H 0.7280 0.3880 0.4553 0.036 Uiso 1 1 calc R U
H18B H 0.7400 0.3546 0.3763 0.036 Uiso 1 1 calc R U
H18C H 0.6004 0.3386 0.4335 0.036 Uiso 1 1 calc R U
C37 C 0.8243(2) 0.68486(10) 0.56100(12) 0.0226(4) Uani 1 1 d . .
H37A H 0.8167 0.7278 0.5670 0.034 Uiso 1 1 calc R U
H37B H 0.8148 0.6747 0.5077 0.034 Uiso 1 1 calc R U
H37C H 0.9267 0.6712 0.5801 0.034 Uiso 1 1 calc R U
C30 C 0.2650(2) 0.63188(9) 0.74744(11) 0.0176(4) Uani 1 1 d . .
C42 C 0.0366(2) 0.55700(9) 0.23548(12) 0.0219(4) Uani 1 1 d . .
H42A H -0.0158 0.5274 0.2031 0.026 Uiso 1 1 calc R U
H42B H -0.0426 0.5875 0.2484 0.026 Uiso 1 1 calc R U
C17 C -0.0557(2) 0.31467(10) 0.05320(12) 0.0228(4) Uani 1 1 d . .
H17A H -0.0483 0.3271 0.0007 0.034 Uiso 1 1 calc R U
H17B H -0.1604 0.3249 0.0730 0.034 Uiso 1 1 calc R U
H17C H -0.0401 0.2719 0.0565 0.034 Uiso 1 1 calc R U
C46 C 0.4253(2) 0.63885(9) 0.36005(11) 0.0182(4) Uani 1 1 d . .
H46A H 0.3664 0.6745 0.3759 0.022 Uiso 1 1 calc R U
H46B H 0.4593 0.6175 0.4058 0.022 Uiso 1 1 calc R U
C62 C 0.7244(2) 0.44626(10) 0.73680(12) 0.0232(4) Uani 1 1 d . .
H62A H 0.7796 0.4756 0.7050 0.028 Uiso 1 1 calc R U
H62B H 0.8014 0.4150 0.7501 0.028 Uiso 1 1 calc R U
C43 C 0.0940(2) 0.52710(9) 0.30732(12) 0.0222(4) Uani 1 1 d . .
H43A H 0.1643 0.4938 0.2940 0.027 Uiso 1 1 calc R U
H43B H 0.0018 0.5109 0.3347 0.027 Uiso 1 1 calc R U
C2 C 0.7219(3) 0.44515(11) 0.26110(13) 0.0275(5) Uani 1 1 d . .
H2A H 0.7771 0.4785 0.2366 0.033 Uiso 1 1 calc R U
H2B H 0.7993 0.4128 0.2679 0.033 Uiso 1 1 calc R U
C38 C 0.0818(3) 0.63227(10) 0.91456(13) 0.0255(5) Uani 1 1 d . .
H38A H 0.0225 0.6140 0.9558 0.038 Uiso 1 1 calc R U
H38B H 0.0076 0.6471 0.8767 0.038 Uiso 1 1 calc R U
H38C H 0.1451 0.6651 0.9341 0.038 Uiso 1 1 calc R U
C22 C 0.0402(3) 0.55726(11) 0.76092(13) 0.0278(5) Uani 1 1 d . .
H22A H -0.0114 0.5233 0.7359 0.033 Uiso 1 1 calc R U
H22B H -0.0404 0.5886 0.7672 0.033 Uiso 1 1 calc R U
C23 C 0.0991(2) 0.53802(9) 0.83817(13) 0.0233(4) Uani 1 1 d . .
H23A H 0.1683 0.5031 0.8323 0.028 Uiso 1 1 calc R U
H23B H 0.0072 0.5262 0.8692 0.028 Uiso 1 1 calc R U
C1 C 0.5875(2) 0.42396(10) 0.21053(11) 0.0224(4) Uani 1 1 d . .
H1A H 0.6323 0.4104 0.1622 0.027 Uiso 1 1 calc R U
H1B H 0.5158 0.4575 0.1999 0.027 Uiso 1 1 calc R U
C21 C 0.1728(2) 0.58016(10) 0.71120(12) 0.0232(4) Uani 1 1 d . .
H21A H 0.1274 0.5935 0.6629 0.028 Uiso 1 1 calc R U
H21B H 0.2473 0.5475 0.7004 0.028 Uiso 1 1 calc R U

loop_
_atom_site_aniso_label
_atom_site_aniso_U_11
_atom_site_aniso_U_22
_atom_site_aniso_U_33
_atom_site_aniso_U_23
_atom_site_aniso_U_13
_atom_site_aniso_U_12
O19 0.0196(7) 0.0191(7) 0.0186(7) -0.0030(5) -0.0002(6) 0.0039(5)
O39 0.0195(7) 0.0178(7) 0.0207(7) 0.0029(5) 0.0018(6) 0.0038(5)
O79 0.0201(7) 0.0228(8) 0.0249(8) -0.0113(6) -0.0054(6) 0.0050(6)
O36 0.0243(7) 0.0169(7) 0.0250(8) -0.0052(6) -0.0047(6) 0.0040(6)
O59 0.0200(7) 0.0223(8) 0.0231(7) 0.0098(6) 0.0049(6) 0.0046(6)
O27 0.0205(7) 0.0327(9) 0.0197(7) -0.0016(6) -0.0032(6) -0.0076(6)
O67 0.0191(7) 0.0365(9) 0.0188(7) 0.0022(6) 0.0060(6) -0.0023(6)
O56 0.0238(7) 0.0188(8) 0.0330(8) -0.0117(6) -0.0064(7) 0.0055(6)
O16 0.0232(7) 0.0172(8) 0.0279(8) 0.0043(6) 0.0062(6) 0.0047(6)
O76 0.0247(7) 0.0207(8) 0.0326(8) 0.0107(6) 0.0071(6) 0.0052(6)
O7 0.0197(7) 0.0337(9) 0.0195(7) 0.0026(6) 0.0058(6) -0.0059(6)
O47 0.0220(7) 0.0355(9) 0.0176(7) -0.0010(6) -0.0044(6) -0.0059(6)
C53 0.0157(9) 0.0154(10) 0.0142(9) -0.0020(7) 0.0011(8) 0.0006(7)
C48 0.0161(9) 0.0110(9) 0.0166(9) -0.0012(7) 0.0003(8) 0.0022(7)
C67 0.0190(10) 0.0139(10) 0.0184(10) 0.0033(7) 0.0031(8) 0.0014(7)
C49 0.0163(9) 0.0120(9) 0.0155(9) -0.0011(7) -0.0016(8) 0.0017(7)
C28 0.0177(9) 0.0117(9) 0.0166(9) 0.0000(7) -0.0021(8) 0.0020(7)
C52 0.0211(9) 0.0157(10) 0.0133(9) -0.0005(7) -0.0004(8) 0.0024(7)
C24 0.0175(9) 0.0169(10) 0.0240(10) 0.0037(8) 0.0003(8) 0.0030(7)
C27 0.0204(10) 0.0129(10) 0.0177(9) -0.0001(7) -0.0020(8) -0.0003(7)
C33 0.0196(9) 0.0155(11) 0.0155(9) -0.0004(7) -0.0009(8) 0.0015(7)
C7 0.0194(10) 0.0136(10) 0.0191(10) 0.0012(7) 0.0035(8) 0.0008(7)
C68 0.0169(9) 0.0123(9) 0.0156(9) 0.0009(7) 0.0001(8) 0.0008(7)
C29 0.0185(9) 0.0128(10) 0.0177(9) -0.0011(7) -0.0031(8) 0.0023(7)
C9 0.0188(9) 0.0131(10) 0.0171(9) -0.0003(7) 0.0030(8) 0.0026(7)
C54 0.0157(9) 0.0152(10) 0.0157(9) -0.0017(7) -0.0008(8) -0.0005(7)
C44 0.0190(9) 0.0164(10) 0.0208(10) 0.0054(8) -0.0001(8) 0.0033(7)
C64 0.0180(9) 0.0178(11) 0.0238(10) -0.0074(8) -0.0018(8) 0.0046(8)
C60 0.0168(9) 0.0146(10) 0.0228(10) 0.0030(8) 0.0009(8) 0.0007(7)
C76 0.0215(9) 0.0189(11) 0.0198(10) 0.0043(8) 0.0034(8) 0.0033(8)
C35 0.0197(9) 0.0163(11) 0.0168(9) 0.0011(7) -0.0019(8) 0.0012(7)
C8 0.0170(9) 0.0127(10) 0.0180(10) 0.0001(7) 0.0027(8) 0.0008(7)
C25 0.0153(9) 0.0131(10) 0.0200(9) -0.0011(7) -0.0008(8) 0.0020(7)
C51 0.0171(9) 0.0194(11) 0.0155(9) -0.0002(7) -0.0014(8) 0.0022(7)
C65 0.0156(9) 0.0129(10) 0.0180(9) -0.0001(7) 0.0003(8) 0.0026(7)
C47 0.0191(9) 0.0149(10) 0.0159(9) -0.0011(7) -0.0012(8) -0.0003(7)
C5 0.0148(9) 0.0135(9) 0.0168(9) -0.0008(7) 0.0013(8) 0.0018(7)
C45 0.0152(9) 0.0145(10) 0.0177(9) 0.0001(7) 0.0003(8) 0.0016(7)
C69 0.0172(9) 0.0118(9) 0.0168(9) 0.0005(7) 0.0021(8) 0.0018(7)
C70 0.0157(9) 0.0151(10) 0.0158(9) -0.0005(7) 0.0019(8) -0.0004(7)
C40 0.0170(9) 0.0205(11) 0.0274(11) 0.0042(8) -0.0007(9) 0.0013(8)
C75 0.0179(9) 0.0166(10) 0.0163(9) 0.0023(7) 0.0024(8) 0.0003(7)
C34 0.0184(9) 0.0132(10) 0.0158(9) -0.0007(7) -0.0026(8) 0.0009(7)
C66 0.0214(10) 0.0196(10) 0.0133(9) 0.0000(7) 0.0030(8) 0.0006(8)
C4 0.0176(9) 0.0186(10) 0.0196(10) -0.0030(8) 0.0002(8) 0.0020(7)
C6 0.0220(10) 0.0177(10) 0.0143(9) 0.0012(7) 0.0031(8) -0.0007(8)
C57 0.0213(9) 0.0196(11) 0.0200(10) -0.0007(8) 0.0030(8) -0.0013(8)
C16 0.0217(9) 0.0171(11) 0.0178(9) 0.0001(7) 0.0010(8) 0.0027(7)
C55 0.0176(9) 0.0159(11) 0.0176(9) -0.0006(7) -0.0010(8) 0.0004(7)
C15 0.0192(9) 0.0164(11) 0.0158(9) -0.0005(7) 0.0014(8) 0.0009(7)
C31 0.0205(9) 0.0230(11) 0.0189(10) -0.0030(8) -0.0060(8) 0.0026(8)
C12 0.0239(10) 0.0161(10) 0.0149(9) -0.0013(7) 0.0021(8) 0.0018(8)
C13 0.0205(9) 0.0145(10) 0.0164(9) 0.0003(7) 0.0003(8) -0.0004(7)
C56 0.0212(9) 0.0173(11) 0.0194(10) -0.0035(8) -0.0024(8) 0.0039(7)
C50 0.0145(9) 0.0133(10) 0.0172(9) -0.0004(7) -0.0018(8) 0.0008(7)
C36 0.0235(9) 0.0169(10) 0.0174(9) -0.0005(7) -0.0008(8) 0.0024(8)
C72 0.0230(10) 0.0152(10) 0.0154(9) -0.0003(7) 0.0007(8) 0.0007(7)
C80 0.0181(9) 0.0155(10) 0.0210(10) -0.0030(8) -0.0002(8) 0.0030(7)
C63 0.0184(9) 0.0176(11) 0.0342(12) -0.0072(9) -0.0024(9) -0.0018(7)
C41 0.0171(9) 0.0190(10) 0.0208(10) -0.0008(8) -0.0045(8) -0.0014(7)
C74 0.0187(9) 0.0181(10) 0.0173(10) 0.0033(7) 0.0013(8) -0.0027(7)
C11 0.0186(9) 0.0208(11) 0.0171(10) 0.0010(7) 0.0058(8) 0.0016(8)
C20 0.0185(9) 0.0221(11) 0.0240(10) -0.0061(8) 0.0002(8) 0.0050(8)
C78 0.0210(10) 0.0245(11) 0.0266(11) -0.0073(9) -0.0069(9) 0.0059(8)
C32 0.0257(10) 0.0185(11) 0.0144(9) 0.0001(7) -0.0043(8) 0.0042(8)
C10 0.0165(9) 0.0163(10) 0.0180(9) -0.0012(7) 0.0044(8) 0.0008(7)
C3 0.0183(10) 0.0216(11) 0.0279(11) -0.0051(8) -0.0010(9) -0.0028(8)
C58 0.0210(10) 0.0224(11) 0.0279(11) 0.0062(8) 0.0075(9) 0.0040(8)
C77 0.0245(10) 0.0211(11) 0.0233(10) 0.0005(8) -0.0040(9) -0.0033(8)
C14 0.0186(9) 0.0191(11) 0.0175(10) 0.0006(7) 0.0018(8) -0.0021(7)
C26 0.0207(9) 0.0175(10) 0.0153(9) -0.0021(7) -0.0001(8) 0.0001(7)
C73 0.0193(9) 0.0170(11) 0.0147(9) 0.0021(7) -0.0012(8) -0.0004(7)
C61 0.0187(10) 0.0194(11) 0.0225(10) 0.0014(8) 0.0029(8) -0.0031(8)
C71 0.0165(9) 0.0207(11) 0.0149(9) -0.0006(7) 0.0032(8) 0.0000(7)
C18 0.0218(10) 0.0231(11) 0.0267(11) -0.0060(8) -0.0066(9) 0.0058(8)
C37 0.0267(10) 0.0212(11) 0.0198(10) 0.0016(8) 0.0030(9) -0.0010(8)
C30 0.0156(9) 0.0160(10) 0.0213(10) 0.0000(8) -0.0045(8) 0.0006(7)
C42 0.0184(9) 0.0168(10) 0.0306(11) 0.0010(8) -0.0020(9) -0.0021(7)
C17 0.0234(10) 0.0230(11) 0.0221(10) -0.0002(8) -0.0021(9) -0.0013(8)
C46 0.0212(9) 0.0208(10) 0.0126(9) 0.0002(7) -0.0015(8) -0.0003(8)
C62 0.0171(9) 0.0223(11) 0.0302(11) -0.0006(9) 0.0029(9) -0.0052(8)
C43 0.0177(9) 0.0164(10) 0.0324(11) 0.0049(8) 0.0008(9) -0.0004(7)
C2 0.0206(10) 0.0303(12) 0.0315(12) -0.0064(9) 0.0080(9) -0.0085(8)
C38 0.0223(10) 0.0215(11) 0.0327(12) 0.0031(9) 0.0076(9) 0.0044(8)
C22 0.0217(10) 0.0254(12) 0.0364(13) 0.0040(9) -0.0090(10) -0.0059(8)
C23 0.0169(9) 0.0188(11) 0.0342(12) 0.0036(8) -0.0005(9) -0.0017(8)
C1 0.0201(10) 0.0252(12) 0.0219(10) -0.0012(8) 0.0053(8) -0.0050(8)
C21 0.0212(10) 0.0222(11) 0.0263(11) -0.0004(8) -0.0084(9) -0.0041(8)

loop_
_atom_type_symbol
_atom_type_description
_atom_type_scat_dispersion_real
_atom_type_scat_dispersion_imag
_atom_type_scat_source
C C 0.0181 0.0091 'International Tables Vol C Tables 4.2.6.8 and 6.1.1.4'
H H 0.0000 0.0000 'International Tables Vol C Tables 4.2.6.8 and 6.1.1.4'
O O 0.0492 0.0322 'International Tables Vol C Tables 4.2.6.8 and 6.1.1.4'

loop_
_geom_angle_atom_site_label_1
_geom_angle_atom_site_label_2
_geom_angle_atom_site_label_3
_geom_angle
C4 O19 H19 109.5
C24 O39 H39 109.5
C64 O79 H79 109.5
C36 O36 H36 109.5
C44 O59 H59 109.5
C56 O56 H56 109.5
C16 O16 H16 109.5
C76 O76 H76 109.5
C54 C53 C57 109.60(16)
C54 C53 C52 106.58(15)
C57 C53 C52 109.76(16)
C54 C53 C55 108.59(16)
C57 C53 C55 109.99(15)
C52 C53 C55 112.22(16)
C49 C48 C47 121.01(17)
C49 C48 C54 123.44(17)
C47 C48 C54 115.51(16)
O67 C67 C68 121.32(18)
O67 C67 C66 120.87(17)
C68 C67 C66 117.80(16)
C48 C49 C51 120.01(17)
C48 C49 C50 123.55(17)
C51 C49 C50 116.42(16)
C29 C28 C27 120.78(18)
C29 C28 C34 124.08(17)
C27 C28 C34 115.07(16)
C51 C52 C53 112.40(16)
C51 C52 H52A 109.1
C53 C52 H52A 109.1
C51 C52 H52B 109.1
C53 C52 H52B 109.1
H52A C52 H52B 107.9
O39 C24 C38 103.56(16)
O39 C24 C23 107.82(16)
C38 C24 C23 112.33(17)
O39 C24 C25 108.02(15)
C38 C24 C25 115.72(17)
C23 C24 C25 108.92(16)
O27 C27 C28 120.89(18)
O27 C27 C26 121.45(18)
C28 C27 C26 117.65(16)
C37 C33 C34 109.50(16)
C37 C33 C32 110.09(16)
C34 C33 C32 106.53(16)
C37 C33 C35 110.51(16)
C34 C33 C35 108.41(16)
C32 C33 C35 111.68(17)
O7 C7 C8 121.48(19)
O7 C7 C6 121.21(18)
C8 C7 C6 117.30(16)
C69 C68 C67 121.28(18)
C69 C68 C74 123.36(17)
C67 C68 C74 115.32(16)
C28 C29 C31 119.55(18)
C28 C29 C30 123.70(17)
C31 C29 C30 116.74(17)
C8 C9 C11 120.13(18)
C8 C9 C10 123.51(17)
C11 C9 C10 116.33(16)
C48 C54 C53 113.96(16)
C48 C54 H54A 108.8
C53 C54 H54A 108.8
C48 C54 H54B 108.8
C53 C54 H54B 108.8
H54A C54 H54B 107.7
O59 C44 C58 107.07(16)
O59 C44 C45 104.78(14)
C58 C44 C45 116.13(17)
O59 C44 C43 107.89(16)
C58 C44 C43 111.97(17)
C45 C44 C43 108.48(16)
O79 C64 C63 108.77(17)
O79 C64 C65 104.97(15)
C63 C64 C65 108.64(17)
O79 C64 C78 106.92(17)
C63 C64 C78 111.75(17)
C65 C64 C78 115.39(17)
C50 C60 H60A 109.5
C50 C60 H60B 109.5
H60A C60 H60B 109.5
C50 C60 H60C 109.5
H60A C60 H60C 109.5
H60B C60 H60C 109.5
O76 C76 C75 111.25(16)
O76 C76 H76A 109.4
C75 C76 H76A 109.4
O76 C76 H76B 109.4
C75 C76 H76B 109.4
H76A C76 H76B 108.0
C36 C35 C33 115.58(16)
C36 C35 H35A 108.4
C33 C35 H35A 108.4
C36 C35 H35B 108.4
C33 C35 H35B 108.4
H35A C35 H35B 107.4
C9 C8 C7 121.27(18)
C9 C8 C14 123.58(18)
C7 C8 C14 115.09(17)
C26 C25 C24 113.91(16)
C26 C25 C30 110.70(16)
C24 C25 C30 117.24(16)
C26 C25 H25 104.5
C24 C25 H25 104.5
C30 C25 H25 104.5
C52 C51 C49 114.03(16)
C52 C51 H51A 108.7
C49 C51 H51A 108.7
C52 C51 H51B 108.7
C49 C51 H51B 108.7
H51A C51 H51B 107.6
C66 C65 C64 113.93(16)
C66 C65 C70 111.19(16)
C64 C65 C70 116.13(15)
C66 C65 H65 104.7
C64 C65 H65 104.7
C70 C65 H65 104.7
O47 C47 C48 121.00(18)
O47 C47 C46 120.92(17)
C48 C47 C46 118.07(16)
C6 C5 C4 113.72(15)
C6 C5 C10 110.73(16)
C4 C5 C10 117.00(15)
C6 C5 H5 104.7
C4 C5 H5 104.7
C10 C5 H5 104.7
C46 C45 C44 114.00(16)
C46 C45 C50 110.75(16)
C44 C45 C50 116.25(15)
C46 C45 H45 104.8
C44 C45 H45 104.8
C50 C45 H45 104.8
C68 C69 C71 120.51(18)
C68 C69 C70 123.45(17)
C71 C69 C70 115.99(16)
C69 C70 C61 111.11(16)
C69 C70 C65 108.65(15)
C61 C70 C65 107.59(16)
C69 C70 C80 105.64(16)
C61 C70 C80 109.46(16)
C65 C70 C80 114.42(16)
C30 C40 H40A 109.5
C30 C40 H40B 109.5
H40A C40 H40B 109.5
C30 C40 H40C 109.5
H40A C40 H40C 109.5
H40B C40 H40C 109.5
C76 C75 C73 115.71(16)
C76 C75 H75A 108.4
C73 C75 H75A 108.4
C76 C75 H75B 108.4
C73 C75 H75B 108.4
H75A C75 H75B 107.4
C28 C34 C33 114.55(16)
C28 C34 H34A 108.6
C33 C34 H34A 108.6
C28 C34 H34B 108.6
C33 C34 H34B 108.6
H34A C34 H34B 107.6
C67 C66 C65 111.92(16)
C67 C66 H66A 109.2
C65 C66 H66A 109.2
C67 C66 H66B 109.2
C65 C66 H66B 109.2
H66A C66 H66B 107.9
O19 C4 C18 103.78(16)
O19 C4 C3 108.41(16)
C18 C4 C3 111.92(17)
O19 C4 C5 108.05(15)
C18 C4 C5 115.38(17)
C3 C4 C5 108.93(16)
C7 C6 C5 111.44(16)
C7 C6 H6A 109.3
C5 C6 H6A 109.3
C7 C6 H6B 109.3
C5 C6 H6B 109.3
H6A C6 H6B 108.0
C53 C57 H57A 109.5
C53 C57 H57B 109.5
H57A C57 H57B 109.5
C53 C57 H57C 109.5
H57A C57 H57C 109.5
H57B C57 H57C 109.5
O16 C16 C15 107.95(15)
O16 C16 H16A 110.1
C15 C16 H16A 110.1
O16 C16 H16B 110.1
C15 C16 H16B 110.1
H16A C16 H16B 108.4
C56 C55 C53 115.54(16)
C56 C55 H55A 108.4
C53 C55 H55A 108.4
C56 C55 H55B 108.4
C53 C55 H55B 108.4
H55A C55 H55B 107.5
C16 C15 C13 115.40(16)
C16 C15 H15A 108.4
C13 C15 H15A 108.4
C16 C15 H15B 108.4
C13 C15 H15B 108.4
H15A C15 H15B 107.5
C32 C31 C29 113.92(16)
C32 C31 H31A 108.8
C29 C31 H31A 108.8
C32 C31 H31B 108.8
C29 C31 H31B 108.8
H31A C31 H31B 107.7
C11 C12 C13 112.20(16)
C11 C12 H12A 109.2
C13 C12 H12A 109.2
C11 C12 H12B 109.2
C13 C12 H12B 109.2
H12A C12 H12B 107.9
C12 C13 C14 106.51(16)
C12 C13 C17 109.80(16)
C14 C13 C17 109.43(16)
C12 C13 C15 112.46(16)
C14 C13 C15 108.18(16)
C17 C13 C15 110.35(17)
O56 C56 C55 111.08(16)
O56 C56 H56A 109.4
C55 C56 H56A 109.4
O56 C56 H56B 109.4
C55 C56 H56B 109.4
H56A C56 H56B 108.0
C49 C50 C41 110.79(15)
C49 C50 C60 106.60(15)
C41 C50 C60 109.56(15)
C49 C50 C45 108.44(15)
C41 C50 C45 107.34(16)
C60 C50 C45 114.13(16)
O36 C36 C35 107.91(16)
O36 C36 H36A 110.1
C35 C36 H36A 110.1
O36 C36 H36B 110.1
C35 C36 H36B 110.1
H36A C36 H36B 108.4
C71 C72 C73 112.64(16)
C71 C72 H72A 109.1
C73 C72 H72A 109.1
C71 C72 H72B 109.1
C73 C72 H72B 109.1
H72A C72 H72B 107.8
C70 C80 H80A 109.5
C70 C80 H80B 109.5
H80A C80 H80B 109.5
C70 C80 H80C 109.5
H80A C80 H80C 109.5
H80B C80 H80C 109.5
C64 C63 C62 113.18(17)
C64 C63 H63A 108.9
C62 C63 H63A 108.9
C64 C63 H63B 108.9
C62 C63 H63B 108.9
H63A C63 H63B 107.8
C42 C41 C50 112.95(16)
C42 C41 H41A 109.0
C50 C41 H41A 109.0
C42 C41 H41B 109.0
C50 C41 H41B 109.0
H41A C41 H41B 107.8
C68 C74 C73 113.66(16)
C68 C74 H74A 108.8
C73 C74 H74A 108.8
C68 C74 H74B 108.8
C73 C74 H74B 108.8
H74A C74 H74B 107.7
C9 C11 C12 113.72(16)
C9 C11 H11A 108.8
C12 C11 H11A 108.8
C9 C11 H11B 108.8
C12 C11 H11B 108.8
H11A C11 H11B 107.7
C10 C20 H20A 109.5
C10 C20 H20B 109.5
H20A C20 H20B 109.5
C10 C20 H20C 109.5
H20A C20 H20C 109.5
H20B C20 H20C 109.5
C64 C78 H78A 109.5
C64 C78 H78B 109.5
H78A C78 H78B 109.5
C64 C78 H78C 109.5
H78A C78 H78C 109.5
H78B C78 H78C 109.5
C31 C32 C33 112.12(16)
C31 C32 H32A 109.2
C33 C32 H32A 109.2
C31 C32 H32B 109.2
C33 C32 H32B 109.2
H32A C32 H32B 107.9
C9 C10 C1 111.50(16)
C9 C10 C5 108.71(15)
C1 C10 C5 107.16(16)
C9 C10 C20 106.05(16)
C1 C10 C20 109.63(16)
C5 C10 C20 113.85(16)
C4 C3 C2 113.37(17)
C4 C3 H3A 108.9
C2 C3 H3A 108.9
C4 C3 H3B 108.9
C2 C3 H3B 108.9
H3A C3 H3B 107.7
C44 C58 H58A 109.5
C44 C58 H58B 109.5
H58A C58 H58B 109.5
C44 C58 H58C 109.5
H58A C58 H58C 109.5
H58B C58 H58C 109.5
C73 C77 H77A 109.5
C73 C77 H77B 109.5
H77A C77 H77B 109.5
C73 C77 H77C 109.5
H77A C77 H77C 109.5
H77B C77 H77C 109.5
C8 C14 C13 113.94(16)
C8 C14 H14A 108.8
C13 C14 H14A 108.8
C8 C14 H14B 108.8
C13 C14 H14B 108.8
H14A C14 H14B 107.7
C27 C26 C25 110.45(16)
C27 C26 H26A 109.6
C25 C26 H26A 109.6
C27 C26 H26B 109.6
C25 C26 H26B 109.6
H26A C26 H26B 108.1
C72 C73 C74 106.50(16)
C72 C73 C77 109.44(17)
C74 C73 C77 109.50(16)
C72 C73 C75 112.77(16)
C74 C73 C75 108.22(16)
C77 C73 C75 110.28(16)
C62 C61 C70 112.93(17)
C62 C61 H61A 109.0
C70 C61 H61A 109.0
C62 C61 H61B 109.0
C70 C61 H61B 109.0
H61A C61 H61B 107.8
C69 C71 C72 113.59(16)
C69 C71 H71A 108.8
C72 C71 H71A 108.8
C69 C71 H71B 108.8
C72 C71 H71B 108.8
H71A C71 H71B 107.7
C4 C18 H18A 109.5
C4 C18 H18B 109.5
H18A C18 H18B 109.5
C4 C18 H18C 109.5
H18A C18 H18C 109.5
H18B C18 H18C 109.5
C33 C37 H37A 109.5
C33 C37 H37B 109.5
H37A C37 H37B 109.5
C33 C37 H37C 109.5
H37A C37 H37C 109.5
H37B C37 H37C 109.5
C29 C30 C21 110.90(16)
C29 C30 C25 108.46(15)
C21 C30 C25 107.20(16)
C29 C30 C40 107.22(16)
C21 C30 C40 109.15(16)
C25 C30 C40 113.96(17)
C41 C42 C43 111.82(16)
C41 C42 H42A 109.3
C43 C42 H42A 109.3
C41 C42 H42B 109.3
C43 C42 H42B 109.3
H42A C42 H42B 107.9
C13 C17 H17A 109.5
C13 C17 H17B 109.5
H17A C17 H17B 109.5
C13 C17 H17C 109.5
H17A C17 H17C 109.5
H17B C17 H17C 109.5
C47 C46 C45 111.09(15)
C47 C46 H46A 109.4
C45 C46 H46A 109.4
C47 C46 H46B 109.4
C45 C46 H46B 109.4
H46A C46 H46B 108.0
C61 C62 C63 111.82(16)
C61 C62 H62A 109.3
C63 C62 H62A 109.3
C61 C62 H62B 109.3
C63 C62 H62B 109.3
H62A C62 H62B 107.9
C42 C43 C44 112.38(17)
C42 C43 H43A 109.1
C44 C43 H43A 109.1
C42 C43 H43B 109.1
C44 C43 H43B 109.1
H43A C43 H43B 107.9
C1 C2 C3 111.72(17)
C1 C2 H2A 109.3
C3 C2 H2A 109.3
C1 C2 H2B 109.3
C3 C2 H2B 109.3
H2A C2 H2B 107.9
C24 C38 H38A 109.5
C24 C38 H38B 109.5
H38A C38 H38B 109.5
C24 C38 H38C 109.5
H38A C38 H38C 109.5
H38B C38 H38C 109.5
C21 C22 C23 112.51(17)
C21 C22 H22A 109.1
C23 C22 H22A 109.1
C21 C22 H22B 109.1
C23 C22 H22B 109.1
H22A C22 H22B 107.8
C22 C23 C24 112.90(18)
C22 C23 H23A 109.0
C24 C23 H23A 109.0
C22 C23 H23B 109.0
C24 C23 H23B 109.0
H23A C23 H23B 107.8
C2 C1 C10 112.75(17)
C2 C1 H1A 109.0
C10 C1 H1A 109.0
C2 C1 H1B 109.0
C10 C1 H1B 109.0
H1A C1 H1B 107.8
C22 C21 C30 112.72(18)
C22 C21 H21A 109.0
C30 C21 H21A 109.0
C22 C21 H21B 109.0
C30 C21 H21B 109.0
H21A C21 H21B 107.8

loop_
_geom_bond_atom_site_label_1
_geom_bond_atom_site_label_2
_geom_bond_distance
O19 C4 1.447(2)
O19 H19 0.8400
O39 C24 1.453(2)
O39 H39 0.8400
O79 C64 1.451(2)
O79 H79 0.8400
O36 C36 1.436(3)
O36 H36 0.8400
O59 C44 1.455(2)
O59 H59 0.8400
O27 C27 1.223(3)
O67 C67 1.225(2)
O56 C56 1.436(3)
O56 H56 0.8400
O16 C16 1.442(2)
O16 H16 0.8400
O76 C76 1.430(3)
O76 H76 0.8400
O7 C7 1.222(3)
O47 C47 1.224(3)
C53 C54 1.531(2)
C53 C57 1.531(3)
C53 C52 1.532(3)
C53 C55 1.547(3)
C48 C49 1.354(3)
C48 C47 1.479(3)
C48 C54 1.508(3)
C67 C68 1.482(3)
C67 C66 1.506(3)
C49 C51 1.521(3)
C49 C50 1.523(3)
C28 C29 1.355(3)
C28 C27 1.484(3)
C28 C34 1.504(3)
C52 C51 1.517(3)
C52 H52A 0.9900
C52 H52B 0.9900
C24 C38 1.523(3)
C24 C23 1.530(3)
C24 C25 1.538(3)
C27 C26 1.506(3)
C33 C37 1.525(3)
C33 C34 1.535(3)
C33 C32 1.540(3)
C33 C35 1.546(3)
C7 C8 1.482(3)
C7 C6 1.504(3)
C68 C69 1.347(3)
C68 C74 1.510(3)
C29 C31 1.520(3)
C29 C30 1.521(3)
C9 C8 1.350(3)
C9 C11 1.514(3)
C9 C10 1.528(3)
C54 H54A 0.9900
C54 H54B 0.9900
C44 C58 1.526(3)
C44 C45 1.537(3)
C44 C43 1.537(3)
C64 C63 1.526(3)
C64 C65 1.538(3)
C64 C78 1.538(3)
C60 C50 1.549(3)
C60 H60A 0.9800
C60 H60B 0.9800
C60 H60C 0.9800
C76 C75 1.519(3)
C76 H76A 0.9900
C76 H76B 0.9900
C35 C36 1.512(3)
C35 H35A 0.9900
C35 H35B 0.9900
C8 C14 1.508(3)
C25 C26 1.527(3)
C25 C30 1.550(3)
C25 H25 1.0000
C51 H51A 0.9900
C51 H51B 0.9900
C65 C66 1.522(3)
C65 C70 1.551(3)
C65 H65 1.0000
C47 C46 1.508(3)
C5 C6 1.523(3)
C5 C4 1.543(3)
C5 C10 1.548(2)
C5 H5 1.0000
C45 C46 1.528(3)
C45 C50 1.556(3)
C45 H45 1.0000
C69 C71 1.516(2)
C69 C70 1.530(3)
C70 C61 1.545(3)
C70 C80 1.552(3)
C40 C30 1.554(3)
C40 H40A 0.9800
C40 H40B 0.9800
C40 H40C 0.9800
C75 C73 1.547(3)
C75 H75A 0.9900
C75 H75B 0.9900
C34 H34A 0.9900
C34 H34B 0.9900
C66 H66A 0.9900
C66 H66B 0.9900
C4 C18 1.526(3)
C4 C3 1.529(3)
C6 H6A 0.9900
C6 H6B 0.9900
C57 H57A 0.9800
C57 H57B 0.9800
C57 H57C 0.9800
C16 C15 1.516(3)
C16 H16A 0.9900
C16 H16B 0.9900
C55 C56 1.516(3)
C55 H55A 0.9900
C55 H55B 0.9900
C15 C13 1.545(3)
C15 H15A 0.9900
C15 H15B 0.9900
C31 C32 1.519(3)
C31 H31A 0.9900
C31 H31B 0.9900
C12 C11 1.521(3)
C12 C13 1.529(3)
C12 H12A 0.9900
C12 H12B 0.9900
C13 C14 1.533(3)
C13 C17 1.536(3)
C56 H56A 0.9900
C56 H56B 0.9900
C50 C41 1.546(3)
C36 H36A 0.9900
C36 H36B 0.9900
C72 C71 1.524(3)
C72 C73 1.526(3)
C72 H72A 0.9900
C72 H72B 0.9900
C80 H80A 0.9800
C80 H80B 0.9800
C80 H80C 0.9800
C63 C62 1.529(3)
C63 H63A 0.9900
C63 H63B 0.9900
C41 C42 1.522(3)
C41 H41A 0.9900
C41 H41B 0.9900
C74 C73 1.533(3)
C74 H74A 0.9900
C74 H74B 0.9900
C11 H11A 0.9900
C11 H11B 0.9900
C20 C10 1.550(3)
C20 H20A 0.9800
C20 H20B 0.9800
C20 H20C 0.9800
C78 H78A 0.9800
C78 H78B 0.9800
C78 H78C 0.9800
C32 H32A 0.9900
C32 H32B 0.9900
C10 C1 1.543(3)
C3 C2 1.530(3)
C3 H3A 0.9900
C3 H3B 0.9900
C58 H58A 0.9800
C58 H58B 0.9800
C58 H58C 0.9800
C77 C73 1.533(3)
C77 H77A 0.9800
C77 H77B 0.9800
C77 H77C 0.9800
C14 H14A 0.9900
C14 H14B 0.9900
C26 H26A 0.9900
C26 H26B 0.9900
C61 C62 1.520(3)
C61 H61A 0.9900
C61 H61B 0.9900
C71 H71A 0.9900
C71 H71B 0.9900
C18 H18A 0.9800
C18 H18B 0.9800
C18 H18C 0.9800
C37 H37A 0.9800
C37 H37B 0.9800
C37 H37C 0.9800
C30 C21 1.548(3)
C42 C43 1.527(3)
C42 H42A 0.9900
C42 H42B 0.9900
C17 H17A 0.9800
C17 H17B 0.9800
C17 H17C 0.9800
C46 H46A 0.9900
C46 H46B 0.9900
C62 H62A 0.9900
C62 H62B 0.9900
C43 H43A 0.9900
C43 H43B 0.9900
C2 C1 1.527(3)
C2 H2A 0.9900
C2 H2B 0.9900
C38 H38A 0.9800
C38 H38B 0.9800
C38 H38C 0.9800
C22 C21 1.520(3)
C22 C23 1.527(3)
C22 H22A 0.9900
C22 H22B 0.9900
C23 H23A 0.9900
C23 H23B 0.9900
C1 H1A 0.9900
C1 H1B 0.9900
C21 H21A 0.9900
C21 H21B 0.9900

loop_
_geom_hbond_atom_site_label_D
_geom_hbond_atom_site_label_H
_geom_hbond_atom_site_label_A
_geom_hbond_distance_DH
_geom_hbond_distance_HA
_geom_hbond_distance_DA
_geom_hbond_angle_DHA
_geom_hbond_site_symmetry_A
O76 H76 O36 0.84 1.93 2.771(2) 178.5 1_455
O16 H16 O39 0.84 1.96 2.7843(19) 168.9 1_554
O56 H56 O16 0.84 1.93 2.771(2) 177.5 1_655
O59 H59 O76 0.84 1.94 2.7705(19) 169.4 .
O36 H36 O19 0.84 1.94 2.771(2) 170.3 .
O79 H79 O56 0.84 1.93 2.761(2) 172.9 1_556
O39 H39 O79 0.84 1.96 2.783(2) 168.2 .
O19 H19 O59 0.84 1.96 2.7852(19) 166.0 .
O19 H19 O59 0.84 1.96 2.7852(19) 166.0 .
O39 H39 O79 0.84 1.96 2.783(2) 168.2 .
O79 H79 O56 0.84 1.93 2.761(2) 172.9 1_556
O36 H36 O19 0.84 1.94 2.771(2) 170.3 .
O59 H59 O76 0.84 1.94 2.7705(19) 169.4 .
O56 H56 O16 0.84 1.93 2.771(2) 177.5 1_655
O16 H16 O39 0.84 1.96 2.7843(19) 168.9 1_554
O76 H76 O36 0.84 1.93 2.771(2) 178.5 1_455

loop_
_geom_torsion_atom_site_label_1
_geom_torsion_atom_site_label_2
_geom_torsion_atom_site_label_3
_geom_torsion_atom_site_label_4
_geom_torsion
C47 C48 C49 C51 175.69(17)
C54 C48 C49 C51 -2.1(3)
C47 C48 C49 C50 -2.6(3)
C54 C48 C49 C50 179.55(17)
C54 C53 C52 C51 -62.1(2)
C57 C53 C52 C51 179.24(16)
C55 C53 C52 C51 56.6(2)
C29 C28 C27 O27 -177.53(19)
C34 C28 C27 O27 -0.6(3)
C29 C28 C27 C26 1.1(3)
C34 C28 C27 C26 177.99(17)
O67 C67 C68 C69 178.91(19)
C66 C67 C68 C69 -2.4(3)
O67 C67 C68 C74 -3.0(3)
C66 C67 C68 C74 175.66(17)
C27 C28 C29 C31 173.66(17)
C34 C28 C29 C31 -3.0(3)
C27 C28 C29 C30 -5.5(3)
C34 C28 C29 C30 177.83(18)
C49 C48 C54 C53 -18.5(3)
C47 C48 C54 C53 163.60(16)
C57 C53 C54 C48 167.28(16)
C52 C53 C54 C48 48.6(2)
C55 C53 C54 C48 -72.5(2)
C37 C33 C35 C36 -71.4(2)
C34 C33 C35 C36 168.54(16)
C32 C33 C35 C36 51.5(2)
C11 C9 C8 C7 177.12(17)
C10 C9 C8 C7 -0.8(3)
C11 C9 C8 C14 0.0(3)
C10 C9 C8 C14 -177.88(18)
O7 C7 C8 C9 178.7(2)
C6 C7 C8 C9 -2.6(3)
O7 C7 C8 C14 -3.9(3)
C6 C7 C8 C14 174.77(17)
O39 C24 C25 C26 -59.0(2)
C38 C24 C25 C26 56.5(2)
C23 C24 C25 C26 -175.82(16)
O39 C24 C25 C30 169.49(16)
C38 C24 C25 C30 -75.0(2)
C23 C24 C25 C30 52.6(2)
C53 C52 C51 C49 43.9(2)
C48 C49 C51 C52 -10.6(3)
C50 C49 C51 C52 167.81(16)
O79 C64 C65 C66 -58.6(2)
C63 C64 C65 C66 -174.84(16)
C78 C64 C65 C66 58.8(2)
O79 C64 C65 C70 170.23(16)
C63 C64 C65 C70 54.0(2)
C78 C64 C65 C70 -72.4(2)
C49 C48 C47 O47 -177.84(19)
C54 C48 C47 O47 0.1(3)
C49 C48 C47 C46 0.9(3)
C54 C48 C47 C46 178.90(17)
O59 C44 C45 C46 -59.8(2)
C58 C44 C45 C46 58.0(2)
C43 C44 C45 C46 -174.87(16)
O59 C44 C45 C50 169.48(16)
C58 C44 C45 C50 -72.7(2)
C43 C44 C45 C50 54.4(2)
C67 C68 C69 C71 179.04(17)
C74 C68 C69 C71 1.1(3)
C67 C68 C69 C70 1.7(3)
C74 C68 C69 C70 -176.24(18)
C68 C69 C70 C61 -145.22(19)
C71 C69 C70 C61 37.3(2)
C68 C69 C70 C65 -27.0(3)
C71 C69 C70 C65 155.48(16)
C68 C69 C70 C80 96.2(2)
C71 C69 C70 C80 -81.3(2)
C66 C65 C70 C69 53.1(2)
C64 C65 C70 C69 -174.50(16)
C66 C65 C70 C61 173.47(15)
C64 C65 C70 C61 -54.1(2)
C66 C65 C70 C80 -64.7(2)
C64 C65 C70 C80 67.7(2)
O76 C76 C75 C73 176.90(16)
C29 C28 C34 C33 -15.3(3)
C27 C28 C34 C33 167.89(16)
C37 C33 C34 C28 164.83(16)
C32 C33 C34 C28 45.8(2)
C35 C33 C34 C28 -74.5(2)
O67 C67 C66 C65 -151.62(19)
C68 C67 C66 C65 29.7(2)
C64 C65 C66 C67 170.74(16)
C70 C65 C66 C67 -55.7(2)
C6 C5 C4 O19 -59.0(2)
C10 C5 C4 O19 169.87(16)
C6 C5 C4 C18 56.6(2)
C10 C5 C4 C18 -74.5(2)
C6 C5 C4 C3 -176.59(16)
C10 C5 C4 C3 52.3(2)
O7 C7 C6 C5 -149.24(19)
C8 C7 C6 C5 32.1(2)
C4 C5 C6 C7 167.80(16)
C10 C5 C6 C7 -58.1(2)
C54 C53 C55 C56 167.53(16)
C57 C53 C55 C56 -72.5(2)
C52 C53 C55 C56 50.0(2)
O16 C16 C15 C13 174.51(16)
C28 C29 C31 C32 -12.6(3)
C30 C29 C31 C32 166.60(17)
C11 C12 C13 C14 -62.3(2)
C11 C12 C13 C17 179.29(17)
C11 C12 C13 C15 56.0(2)
C16 C15 C13 C12 51.1(2)
C16 C15 C13 C14 168.40(16)
C16 C15 C13 C17 -71.9(2)
C53 C55 C56 O56 174.65(16)
C48 C49 C50 C41 -142.57(19)
C51 C49 C50 C41 39.1(2)
C48 C49 C50 C60 98.3(2)
C51 C49 C50 C60 -80.1(2)
C48 C49 C50 C45 -25.0(2)
C51 C49 C50 C45 156.62(16)
C46 C45 C50 C49 54.1(2)
C44 C45 C50 C49 -173.69(16)
C46 C45 C50 C41 173.85(15)
C44 C45 C50 C41 -53.9(2)
C46 C45 C50 C60 -64.5(2)
C44 C45 C50 C60 67.7(2)
C33 C35 C36 O36 171.97(15)
O79 C64 C63 C62 -166.17(16)
C65 C64 C63 C62 -52.4(2)
C78 C64 C63 C62 76.0(2)
C49 C50 C41 C42 171.36(16)
C60 C50 C41 C42 -71.3(2)
C45 C50 C41 C42 53.1(2)
C69 C68 C74 C73 -21.0(3)
C67 C68 C74 C73 161.00(17)
C8 C9 C11 C12 -13.3(3)
C10 C9 C11 C12 164.74(17)
C13 C12 C11 C9 45.7(2)
C29 C31 C32 C33 46.3(2)
C37 C33 C32 C31 179.42(17)
C34 C33 C32 C31 -61.9(2)
C35 C33 C32 C31 56.3(2)
C8 C9 C10 C1 -142.61(19)
C11 C9 C10 C1 39.4(2)
C8 C9 C10 C5 -24.7(3)
C11 C9 C10 C5 157.36(16)
C8 C9 C10 C20 98.1(2)
C11 C9 C10 C20 -79.8(2)
C6 C5 C10 C9 53.1(2)
C4 C5 C10 C9 -174.43(16)
C6 C5 C10 C1 173.71(16)
C4 C5 C10 C1 -53.8(2)
C6 C5 C10 C20 -64.9(2)
C4 C5 C10 C20 67.6(2)
O19 C4 C3 C2 -167.82(17)
C18 C4 C3 C2 78.3(2)
C5 C4 C3 C2 -50.5(2)
C9 C8 C14 C13 -18.9(3)
C7 C8 C14 C13 163.83(17)
C12 C13 C14 C8 48.0(2)
C17 C13 C14 C8 166.67(17)
C15 C13 C14 C8 -73.1(2)
O27 C27 C26 C25 -150.21(19)
C28 C27 C26 C25 31.2(2)
C24 C25 C26 C27 166.03(16)
C30 C25 C26 C27 -59.3(2)
C71 C72 C73 C74 -62.0(2)
C71 C72 C73 C77 179.76(16)
C71 C72 C73 C75 56.6(2)
C68 C74 C73 C72 49.2(2)
C68 C74 C73 C77 167.48(17)
C68 C74 C73 C75 -72.3(2)
C76 C75 C73 C72 49.8(2)
C76 C75 C73 C74 167.37(17)
C76 C75 C73 C77 -72.9(2)
C69 C70 C61 C62 172.07(16)
C65 C70 C61 C62 53.3(2)
C80 C70 C61 C62 -71.6(2)
C68 C69 C71 C72 -12.5(3)
C70 C69 C71 C72 165.05(17)
C73 C72 C71 C69 44.3(2)
C28 C29 C30 C21 -139.60(19)
C31 C29 C30 C21 41.2(2)
C28 C29 C30 C25 -22.1(3)
C31 C29 C30 C25 158.66(17)
C28 C29 C30 C40 101.3(2)
C31 C29 C30 C40 -77.9(2)
C26 C25 C30 C29 53.9(2)
C24 C25 C30 C29 -173.12(16)
C26 C25 C30 C21 173.69(16)
C24 C25 C30 C21 -53.3(2)
C26 C25 C30 C40 -65.4(2)
C24 C25 C30 C40 67.6(2)
C50 C41 C42 C43 -56.6(2)
O47 C47 C46 C45 -152.03(19)
C48 C47 C46 C45 29.2(2)
C44 C45 C46 C47 169.44(16)
C50 C45 C46 C47 -57.2(2)
C70 C61 C62 C63 -55.6(2)
C64 C63 C62 C61 55.1(2)
C41 C42 C43 C44 56.2(2)
O59 C44 C43 C42 -166.28(15)
C58 C44 C43 C42 76.2(2)
C45 C44 C43 C42 -53.3(2)
C4 C3 C2 C1 54.7(3)
C21 C22 C23 C24 54.8(2)
O39 C24 C23 C22 -167.69(16)
C38 C24 C23 C22 78.8(2)
C25 C24 C23 C22 -50.7(2)
C3 C2 C1 C10 -56.9(3)
C9 C10 C1 C2 173.09(17)
C5 C10 C1 C2 54.2(2)
C20 C10 C1 C2 -69.8(2)
C23 C22 C21 C30 -56.4(2)
C29 C30 C21 C22 171.26(17)
C25 C30 C21 C22 53.0(2)
C40 C30 C21 C22 -70.8(2)
